data_1532626
loop_
_publ_author_name
'Crumpton, T.E.'
'Francesconi, M.G.'
'Greaves, C.'

_publ_section_title
;
 The structural chemistry of Bi14 M O24 (M= Cr, Mo, W) phases: bismuth
 oxides containing discrete M O4 tetrahedra
;
_journal_name_full 'Journal of Solid State Chemistry'
_journal_page_first 197
_journal_page_last 206
_journal_volume 175
_journal_year 2003
_chemical_formula_sum 'Bi14 O24 W'
_chemical_name_systematic 'Bi14 W O24'
_space_group_IT_number 87
_symmetry_space_group_name_Hall '-I 4'
_symmetry_space_group_name_H-M 'I 4/m'
_cell_angle_alpha 90
_cell_angle_beta 90
_cell_angle_gamma 90
_cell_formula_units_Z 2
_cell_length_a 8.7296
_cell_length_b 8.7296
_cell_length_c 17.3613
_cell_volume 1323.034
_citation_journal_id_ASTM JSSCBI
_cod_data_source_file Crumpton_JSSCBI_2003_180.cif
_cod_data_source_block Bi14O24W1
_cod_original_formula_sum 'Bi14 O24 W1'
_cod_database_code 1532626

loop_
_symmetry_equiv_pos_as_xyz
x,y,z
-y,x,z
-x,-y,z
y,-x,z
-x,-y,-z
y,-x,-z
x,y,-z
-y,x,-z
x+1/2,y+1/2,z+1/2
-y+1/2,x+1/2,z+1/2
-x+1/2,-y+1/2,z+1/2
y+1/2,-x+1/2,z+1/2
-x+1/2,-y+1/2,-z+1/2
y+1/2,-x+1/2,-z+1/2
x+1/2,y+1/2,-z+1/2
-y+1/2,x+1/2,-z+1/2

loop_
_atom_site_label
_atom_site_type_symbol
_atom_site_fract_x
_atom_site_fract_y
_atom_site_fract_z
_atom_site_occupancy
_atom_site_U_iso_or_equiv
W1 W+6 0 0 0.015 0.5 0.0
O1 O-2 0.5 0 0.1237 1 0.0
O4 O-2 0.023 0.197 0.0183 0.125 0.0
O6 O-2 0.132 0.132 0.022 0.125 0.0
Bi1 Bi+3 0.2136 0.442 0 1 0.0
O3 O-2 0.3228 0.6234 0.0776 1 0.0
Bi3 Bi+3 0.5 0.5 0.1565 1 0.0
O5 O-2 0 0 0.1155 0.5 0.0
O7 O-2 0.98 0.197 0.018 0.125 0.0
O2 O-2 0.0733 0.2555 0.2573 1 0.0
Bi2 Bi+3 0.3002 0.1066 0.1704 1 0.0
